data_2009640
loop_
_publ_author_name
'Olszak, Tomasz A.'
'Peeters, O.M.'
'Blaton, N.M.'
'De Ranter, C.J.'

_publ_section_title
;
 2,5-Dimethyl-4-nitroimidazole
;
_journal_issue 4
_journal_name_full 'Acta Crystallographica Section C'
_journal_page_first 558
_journal_page_last 559
_journal_paper_doi 10.1107/S0108270193010649
_journal_volume 50
_journal_year 1994
_chemical_formula_analytical 'C5 H7 N3 O2 '
_chemical_formula_moiety 'C5 H7 N3 O2 '
_chemical_formula_sum 'C5 H7 N3 O2'
_chemical_formula_weight 141.13
_chemical_name_systematic
;
2,5-dimethyl-4-nitroimidazole
;
_space_group_IT_number 61
_symmetry_cell_setting orthorhombic
_symmetry_space_group_name_Hall '-P 2bc 2ac'
_symmetry_space_group_name_H-M 'P c a b'
_cell_angle_alpha 90.00
_cell_angle_beta 90.00
_cell_angle_gamma 90.00
_cell_formula_units_Z 8
_cell_length_a 7.7240(10)
_cell_length_b 10.5130(10)
_cell_length_c 16.034(3)
_cell_measurement_reflns_used 22
_cell_measurement_temperature 293
_cell_measurement_theta_max 13.97
_cell_measurement_theta_min 10.08
_cell_volume 1302.0(3)
_computing_cell_refinement DIF4
_computing_data_collection 'DIF4 (Stoe & Cie, 1992a)'
_computing_data_reduction 'REDU4 (Stoe & Cie, 1992b)'
_computing_molecular_graphics
;
ORTEPII (Johnson, 1976); PLUTON93 (Spek, 1993)
;
_computing_publication_material 'PARST (Nardelli, 1983)'
_computing_structure_refinement 'SHELX76  (Sheldrick, 1976)'
_computing_structure_solution 'SHELXS86 (Sheldrick, 1985)'
_diffrn_ambient_temperature 293
_diffrn_radiation_type 'Mo K\a'
_diffrn_radiation_wavelength .71069
_diffrn_reflns_av_R_equivalents .014
_diffrn_reflns_limit_h_max 9
_diffrn_reflns_limit_h_min 0
_diffrn_reflns_limit_k_max 13
_diffrn_reflns_limit_k_min 0
_diffrn_reflns_limit_l_max 19
_diffrn_reflns_limit_l_min -19
_diffrn_reflns_number 2650
_diffrn_reflns_theta_max 25.0
_diffrn_reflns_theta_min 1.27
_diffrn_standards_decay_% '< 3.0'
_diffrn_standards_interval_time 60
_diffrn_standards_number 3
_exptl_absorpt_coefficient_mu .1068
_exptl_crystal_colour colourless
_exptl_crystal_density_diffrn 1.440
_exptl_crystal_description needle
_exptl_crystal_F_000 592
_exptl_crystal_size_max 0.15
_exptl_crystal_size_mid 0.10
_exptl_crystal_size_min 0.10
_refine_diff_density_max 0.18
_refine_diff_density_min -0.17
_refine_ls_extinction_method none
_refine_ls_goodness_of_fit_obs 0.7693
_refine_ls_hydrogen_treatment refall
_refine_ls_matrix_type full
_refine_ls_number_parameters 119
_refine_ls_number_reflns 735
_refine_ls_R_factor_obs 0.0377
_refine_ls_shift/esd_max 0.018
_refine_ls_structure_factor_coef F
_refine_ls_weighting_scheme unit
_refine_ls_wR_factor_obs 0.0349
_reflns_number_observed 735
_reflns_number_total 1103
_reflns_observed_criterion '> 2.0\s(I)'
_cod_data_source_file na1064.cif
_cod_data_source_block Y
_cod_depositor_comments
;
The following automatic conversions were performed:
'_symmetry_cell_setting' value 'Orthorhombic' changed to 'orthorhombic'
according to '/home/saulius/struct/CIF-dictionaries/cif_core.dic'
dictionary named 'cif_core.dic' version 2.4.1 from 2010-06-29.

Automatic conversion script
Id: cif_fix_enum 1527 2010-12-29 10:47:43Z saulius 

The following automatic conversions were performed:

'_symmetry_cell_setting' value 'Orthorhombic' changed to
'orthorhombic' according to
/home/saulius/struct/CIF-dictionaries/cif_core.dic dictionary named
'cif_core.dic' version 2.4.1 from 2010-06-29.

Automatic conversion script
Id: cif_fix_values 1715 2011-07-08 13:25:40Z adriana 
;
_cod_original_sg_symbol_H-M 'P c a b '
_cod_original_formula_sum 'C5 H7 N3 O2 '
_cod_database_code 2009640

loop_
_symmetry_equiv_pos_as_xyz
+x,+y,+z
-x,-y,-z
1/2+x,-y,1/2-z
1/2-x,+y,1/2+z
1/2-x,1/2+y,-z
1/2+x,1/2-y,+z
-x,1/2-y,1/2+z
+x,1/2+y,1/2-z

loop_
_atom_site_aniso_label
_atom_site_aniso_U_11
_atom_site_aniso_U_22
_atom_site_aniso_U_33
_atom_site_aniso_U_12
_atom_site_aniso_U_13
_atom_site_aniso_U_23
N1 .050(2) .0250(10) .038(2) .0040(10) .0000(10) .0020(10)
C2 .0390(10) .0320(10) .0360(10) -.0020(10) .0020(10) .0000(10)
C21 .054(2) .047(2) .042(2) .000(2) -.013(2) .002(2)
N3 .045(2) .0300(10) .0340(10) -.0020(10) .0000(10) .0010(10)
C4 .043(2) .0300(10) .0290(10) .0010(10) .0010(10) .0030(10)
N40 .060(2) .0380(10) .0360(10) .0020(10) .0010(10) .0060(10)
O401 .130(2) .0290(10) .0610(10) .0040(10) -.024(2) .0080(10)
O402 .107(2) .0550(10) .0390(10) -.0010(10) -.022(2) .0030(10)
C5 .043(2) .0310(10) .034(2) -.0010(10) .0030(10) -.0010(10)
C51 .081(3) .035(2) .046(2) -.008(2) -.008(2) -.005(2)

loop_
_atom_site_label
_atom_site_fract_x
_atom_site_fract_y
_atom_site_fract_z
_atom_site_U_iso_or_equiv
_atom_site_thermal_displace_type
_atom_site_calc_flag
_atom_site_calc_attached_atom
_atom_site_type_symbol
N1 .0640(3) .8586(2) .26530(10) .0379(9) aniso . . N
C2 .0261(3) .7496(3) .22310(10) .0356(7) aniso . . C
C21 -.0471(5) .7488(4) .1372(2) .0476(9) aniso . . C
N3 .0638(3) .6487(2) .26760(10) .0361(8) aniso . . N
C4 .1298(4) .6985(2) .3403(2) .0340(9) aniso . . C
N40 .1885(4) .6167(2) .4045(2) .0447(9) aniso . . N
O401 .1749(4) .5016(2) .39470(10) .0730(10) aniso . . O
O402 .2541(4) .6643(2) .46720(10) .067(8) aniso . . O
C5 .1321(4) .8280(2) .3409(2) .0360(10) aniso . . C
C51 .1864(6) .9251(3) .4030(2) .0540(10) aniso . . C
H1 .056(3) .936(3) .248(2) .036(8) iso . . H
H211 -.116(5) .675(4) .128(2) .070(10) iso . . H
H212 -.123(5) .813(4) .130(3) .090(10) iso . . H
H213 .050(6) .759(4) .092(2) .110(10) iso . . H
H511 .283(6) .904(4) .440(3) .11(2) iso . . H
H512 .197(7) .991(5) .378(3) .14(2) iso . . H
H513 .111(6) .934(5) .449(3) .14(2) iso . . H

loop_
_atom_type_symbol
_atom_type_description
_atom_type_scat_dispersion_real
_atom_type_scat_dispersion_imag
_atom_type_scat_source
N Nitrogen .004 .003 'CRYSRULER PACKAGE (Rizzoli89)'
C Carbon .002 .002 'CRYSRULER PACKAGE (Rizzoli89)'
O Oxygen .008 .006 'CRYSRULER PACKAGE (Rizzoli89)'
H Hydrogen .000 .000 'CRYSRULER PACKAGE (Rizzoli89)'

loop_
_geom_angle_atom_site_label_1
_geom_angle_atom_site_label_2
_geom_angle_atom_site_label_3
_geom_angle
_geom_angle_publ_flag
C5 N1 H1 122(2) yes
C2 N1 H1 128(2) yes
C2 N1 C5 109.1(2) yes
N1 C2 N3 111.3(2) yes
N1 C2 C21 123.1(3) yes
C21 C2 N3 125.7(2) yes
C2 C21 H213 112(2) no
C2 C21 H212 112(3) no
C2 C21 H211 111(2) no
H212 C21 H213 107(3) no
H211 C21 H213 112(3) no
H211 C21 H212 103(4) no
C2 N3 C4 103.6(2) yes
N3 C4 C5 113.0(3) yes
N3 C4 N40 120.2(2) yes
N40 C4 C5 126.7(3) yes
C4 N40 O402 118.6(2) yes
C4 N40 O401 118.6(3) yes
O401 N40 O402 122.8(2) yes
N1 C5 C4 103.0(3) yes
C4 C5 C51 134.0(3) yes
N1 C5 C51 122.9(2) yes
C5 C51 H513 115(3) no
C5 C51 H512 107(4) no
C5 C51 H511 117(3) no
H512 C51 H513 112(5) no
H511 C51 H513 92(4) no
H511 C51 H512 115(5) no

loop_
_geom_bond_atom_site_label_1
_geom_bond_atom_site_label_2
_geom_bond_distance
_geom_bond_publ_flag
N1 C2 1.363(3) yes
N1 C5 1.360(3) yes
N1 H1 .86(2) yes
C2 C21 1.489(3) yes
C2 N3 1.311(3) yes
C21 H211 .95(3) no
C21 H212 .90(4) no
C21 H213 1.05(4) no
N3 C4 1.376(3) yes
C4 N40 1.416(4) yes
C4 C5 1.362(3) yes
N40 O401 1.225(3) yes
N40 O402 1.232(3) yes
C5 C51 1.486(4) yes
C51 H511 .98(4) no
C51 H512 .80(5) no
C51 H513 .95(4) no

loop_
_geom_torsion_atom_site_label_1
_geom_torsion_atom_site_label_2
_geom_torsion_atom_site_label_3
_geom_torsion_atom_site_label_4
_geom_torsion
_geom_torsion_publ_flag
C2 N1 C5 C51 -179.5(3) no
H1 N1 C5 C4 -176(2) no
C2 N1 C5 C4 -.6(3) no
C5 N1 C2 N3 .8(3) no
C5 N1 C2 C21 -178.6(3) no
H1 N1 C2 N3 177(2) no
H1 N1 C2 C21 -2(2) no
H1 N1 C5 C51 4(2) no
N1 C2 N3 C4 -.7(3) no
N1 C2 C21 H211 -150(2) no
N1 C2 C21 H212 -36(3) no
N1 C2 C21 H213 83(3) no
C21 C2 N3 C4 178.8(3) no
N3 C2 C21 H213 -96(3) no
N3 C2 C21 H212 144(3) no
N3 C2 C21 H211 29(3) no
C2 N3 C4 N40 -179.0(3) no
C2 N3 C4 C5 .3(3) no
N3 C4 C5 N1 .2(3) no
N40 C4 C5 N1 179.4(3) no
N3 C4 C5 C51 178.9(3) no
N3 C4 N40 O401 -1.9(4) no
N3 C4 N40 O402 176.7(3) no
N40 C4 C5 C51 -1.8(6) no
C5 C4 N40 O402 -2.5(5) no
C5 C4 N40 O401 178.9(3) no
C4 C5 C51 H511 33(3) no
N1 C5 C51 H511 -148(3) no
C4 C5 C51 H512 163(4) no
N1 C5 C51 H512 -17(4) no
C4 C5 C51 H513 -72(3) no
N1 C5 C51 H513 106(3) no
